data_2105988
loop_
_publ_author_name
'Hybler, Ji\<r\'i'

_publ_section_title
;
 Refinement of cronstedtite-1<i>M</i>
;
_journal_coeditor_code WF5112
_journal_issue 6
_journal_name_full 'Acta Crystallographica Section B'
_journal_page_first 963
_journal_page_last 972
_journal_paper_doi 10.1107/S2052520614020897
_journal_volume 70
_journal_year 2014
_chemical_formula_sum 'Fe3.539 H4 O9 Si1.461'
_chemical_formula_weight 386.7
_space_group_IT_number 8
_symmetry_cell_setting monoclinic
_symmetry_space_group_name_Hall 'C -2y'
_symmetry_space_group_name_H-M 'C 1 m 1'
_cell_angle_alpha 90
_cell_angle_beta 104.493(6)
_cell_angle_gamma 90
_cell_formula_units_Z 2
_cell_length_a 5.5033(3)
_cell_length_b 9.5289(5)
_cell_length_c 7.3328(5)
_cell_measurement_reflns_used 1042
_cell_measurement_temperature 293
_cell_measurement_theta_max 30.26
_cell_measurement_theta_min 4.18
_cell_volume 372.30(4)
_computing_cell_refinement
;
CrysAlisPro, Agilent Technologies,
Version 1.171.37.31 (release 14-01-2014 CrysAlis171 .NET)
(compiled Jan 14 2014,18:38:05)
;
_computing_data_collection
;
CrysAlisPro, Agilent Technologies,
Version 1.171.37.31 (release 14-01-2014 CrysAlis171 .NET)
(compiled Jan 14 2014,18:38:05)
;
_computing_data_reduction
;
CrysAlisPro, Agilent Technologies,
Version 1.171.37.31 (release 14-01-2014 CrysAlis171 .NET)
(compiled Jan 14 2014,18:38:05)
;
_diffrn_ambient_temperature 293
_diffrn_detector_area_resol_mean 10.3784
_diffrn_measured_fraction_theta_full 0.98
_diffrn_measured_fraction_theta_max 0.94
_diffrn_measurement_device 'four-cycle diffractometer'
_diffrn_measurement_device_type 'Xcalibur, Atlas, Gemini ultra'
_diffrn_measurement_method '\w scans'
_diffrn_radiation_monochromator graphite
_diffrn_radiation_source 'X-ray tube'
_diffrn_radiation_type 'Mo K\a'
_diffrn_radiation_wavelength 0.71073
_diffrn_reflns_av_R_equivalents 0.0197
_diffrn_reflns_limit_h_max 7
_diffrn_reflns_limit_h_min -7
_diffrn_reflns_limit_k_max 13
_diffrn_reflns_limit_k_min -12
_diffrn_reflns_limit_l_max 10
_diffrn_reflns_limit_l_min -10
_diffrn_reflns_number 2993
_diffrn_reflns_theta_full 30.05
_diffrn_reflns_theta_max 30.92
_diffrn_reflns_theta_min 2.87
_exptl_absorpt_coefficient_mu 7.037
_exptl_absorpt_correction_T_max 1
_exptl_absorpt_correction_T_min 0.554
_exptl_absorpt_correction_type multi-scan
_exptl_absorpt_process_details
;
CrysAlisPro, Agilent Technologies,
Version 1.171.37.31 (release 14-01-2014 CrysAlis171 .NET)
(compiled Jan 14 2014,18:38:05)
Empirical absorption correction using spherical harmonics,
 implemented in SCALE3 ABSPACK scaling algorithm.
Empirical absorption correction using spherical harmonics,
 implemented in SCALE3 ABSPACK scaling algorithm.
;
_exptl_crystal_colour black
_exptl_crystal_density_diffrn 3.4484
_exptl_crystal_description plate
_exptl_crystal_F_000 377
_exptl_crystal_size_max 0.253
_exptl_crystal_size_mid 0.146
_exptl_crystal_size_min 0.102
_refine_diff_density_max 0.62
_refine_diff_density_min -0.37
_refine_ls_abs_structure_details '  533 of Friedel pairs used in the refinement'
_refine_ls_extinction_method none
_refine_ls_goodness_of_fit_ref 1.64
_refine_ls_hydrogen_treatment refall
_refine_ls_number_constraints 14
_refine_ls_number_parameters 77
_refine_ls_number_reflns 1117
_refine_ls_number_restraints 3
_refine_ls_R_factor_all 0.0271
_refine_ls_R_factor_gt 0.0242
_refine_ls_shift/su_max 0.0185
_refine_ls_shift/su_mean 0.0042
_refine_ls_structure_factor_coef F
_refine_ls_weighting_details w=1/(\s^2^(F)+0.0001F^2^)
_refine_ls_weighting_scheme sigma
_refine_ls_wR_factor_gt 0.0342
_refine_ls_wR_factor_ref 0.0350
_reflns_number_gt 999
_reflns_number_total 1117
_reflns_threshold_expression I>3\s(I)
_cod_data_source_file wf5112sup1.cf
_cod_data_source_block I
_cod_database_code 2105988
_cod_database_fobs_code 2105988

loop_
_space_group_symop_id
_space_group_symop_operation_xyz
1 x,y,z
2 x,-y,z
3 x+1/2,y+1/2,z
4 x+1/2,-y+1/2,z

loop_
_atom_site_type_symbol
_atom_site_label
_atom_site_fract_x
_atom_site_fract_y
_atom_site_fract_z
_atom_site_U_iso_or_equiv
_atom_site_adp_type
_atom_site_calc_flag
_atom_site_occupancy
Fe Fem1 0.25 0.5 0.6 0.0116(3) Uani d 1
Fe Fem2 0.2516(2) 0.16754(7) 0.59589(16) 0.01178(17) Uani d 1
Si Sit1 0.4519(2) 0.16619(8) 0.19842(17) 0.0091(3) Uani d 0.731(9)
Fe Fet1 0.4519(2) 0.16619(8) 0.19842(17) 0.0091(3) Uani d 0.269(9)
O O1 -0.0109(11) 0.5 0.1200(7) 0.0302(19) Uani d 1
O O2 0.1426(8) 0.2172(4) 0.1208(5) 0.0310(13) Uani d 1
O O4 0.5371(7) 0.1633(3) 0.4448(5) 0.0164(11) Uani d 1
O Oh1 0.5279(10) 0.5 0.4467(7) 0.0163(16) Uani d 1
O Oh2 -0.0335(11) 0.5 0.7365(7) 0.0146(17) Uani d 1
O Oh3 0.4631(8) 0.3357(3) 0.7374(5) 0.0145(11) Uani d 1
H H1 0.493(14) 0.5 0.319(3) 0.0195 Uiso d 1
H H2 0.005(14) 0.5 0.863(3) 0.0175 Uiso d 1
H H3 0.507(10) 0.334(5) 0.863(3) 0.0174 Uiso d 1

loop_
_atom_site_aniso_label
_atom_site_aniso_U_11
_atom_site_aniso_U_22
_atom_site_aniso_U_33
_atom_site_aniso_U_12
_atom_site_aniso_U_13
_atom_site_aniso_U_23
_atom_site_aniso_type_symbol
Fem1 0.0093(4) 0.0093(4) 0.0174(5) 0 0.0053(4) 0 Fe
Fem2 0.0091(3) 0.0085(3) 0.0187(3) -0.0001(3) 0.0053(2) 0.0001(3) Fe
Sit1 0.0090(4) 0.0102(4) 0.0081(5) -0.0005(11) 0.0023(3) -0.0008(9) Si
Fet1 0.0090(4) 0.0102(4) 0.0081(5) -0.0005(11) 0.0023(3) -0.0008(9) Fe
O1 0.033(3) 0.035(3) 0.023(3) 0 0.006(2) 0 O
O2 0.030(2) 0.036(2) 0.027(2) 0.0011(19) 0.0070(18) 0.0003(18) O
O4 0.0156(17) 0.0170(19) 0.0171(17) -0.0008(14) 0.0046(16) -0.0008(13) O
Oh1 0.016(2) 0.017(3) 0.016(2) 0 0.004(2) 0 O
Oh2 0.015(2) 0.014(2) 0.015(3) 0 0.006(3) 0 O
Oh3 0.0137(17) 0.0137(18) 0.016(2) -0.0013(16) 0.0034(17) 0.0003(13) O

loop_
_atom_type_symbol
_atom_type_scat_dispersion_real
_atom_type_scat_dispersion_imag
_atom_type_scat_source
Fe 0.3463 0.8444 'International Tables Vol C tables 4.2.6.8 and 6.1.1.1'
H 0.0000 0.0000 'International Tables Vol C tables 4.2.6.8 and 6.1.1.1'
O 0.0106 0.0060 'International Tables Vol C tables 4.2.6.8 and 6.1.1.1'
Si 0.0817 0.0704 'International Tables Vol C tables 4.2.6.8 and 6.1.1.1'

loop_
_geom_angle_atom_site_label_1
_geom_angle_atom_site_label_2
_geom_angle_atom_site_label_3
_geom_angle_site_symmetry_1
_geom_angle_site_symmetry_3
_geom_angle
O4 Fem1 O4 3_455 4_455 95.47(12)
O4 Fem1 Oh1 3_455 . 95.26(14)
O4 Fem1 Oh2 3_455 . 82.84(14)
O4 Fem1 Oh3 3_455 . 176.58(15)
O4 Fem1 Oh3 3_455 2_565 82.78(13)
O4 Fem1 Oh1 4_455 . 95.26(14)
O4 Fem1 Oh2 4_455 . 82.84(14)
O4 Fem1 Oh3 4_455 . 82.78(13)
O4 Fem1 Oh3 4_455 2_565 176.58(15)
Oh1 Fem1 Oh2 . . 177.16(17)
Oh1 Fem1 Oh3 . . 82.01(14)
Oh1 Fem1 Oh3 . 2_565 82.01(14)
Oh2 Fem1 Oh3 . . 99.81(15)
Oh2 Fem1 Oh3 . 2_565 99.81(15)
Oh3 Fem1 Oh3 . 2_565 98.81(13)
O4 Fem2 O4 . 4_455 97.36(15)
O4 Fem2 Oh1 . 3_445 97.15(18)
O4 Fem2 Oh2 . 3_545 80.98(19)
O4 Fem2 Oh3 . . 83.22(15)
O4 Fem2 Oh3 . 4_455 177.50(13)
O4 Fem2 Oh1 4_455 3_445 97.19(13)
O4 Fem2 Oh2 4_455 3_545 178.1(2)
O4 Fem2 Oh3 4_455 . 81.15(13)
O4 Fem2 Oh3 4_455 4_455 83.08(15)
Oh1 Fem2 Oh2 3_445 3_545 82.24(14)
Oh1 Fem2 Oh3 3_445 . 178.33(14)
Oh1 Fem2 Oh3 3_445 4_455 80.35(18)
Oh2 Fem2 Oh3 3_545 . 99.42(14)
Oh2 Fem2 Oh3 3_545 4_455 98.5(2)
Oh3 Fem2 Oh3 . 4_455 99.28(16)
O1 Sit1 O2 3_545 . 109.9(2)
O1 Sit1 O2 3_545 4_555 110.6(3)
O1 Sit1 O4 3_545 . 107.9(2)
O2 Sit1 O2 . 4_555 110.0(2)
O2 Sit1 O4 . . 109.4(2)
O2 Sit1 O4 4_555 . 108.90(18)

loop_
_geom_bond_atom_site_label_1
_geom_bond_atom_site_label_2
_geom_bond_site_symmetry_2
_geom_bond_distance
Fem1 O4 3_455 2.103(3)
Fem1 O4 4_455 2.103(3)
Fem1 Oh1 . 2.112(6)
Fem1 Oh2 . 2.054(6)
Fem1 Oh3 . 2.061(3)
Fem1 Oh3 2_565 2.061(3)
Fem2 O4 . 2.137(4)
Fem2 O4 4_455 2.136(3)
Fem2 Oh1 3_445 2.142(3)
Fem2 Oh2 3_545 2.098(3)
Fem2 Oh3 . 2.096(3)
Fem2 Oh3 4_455 2.103(5)
Sit1 O1 3_545 1.714(2)
Sit1 O2 . 1.724(4)
Sit1 O2 4_555 1.721(5)
Sit1 O4 . 1.750(4)
Oh1 H1 . 0.91(2)
Oh2 H2 . 0.90(2)
Oh3 H3 . 0.89(2)

loop_
_geom_hbond_atom_site_label_D
_geom_hbond_atom_site_label_H
_geom_hbond_atom_site_label_A
_geom_hbond_site_symmetry_A
_geom_hbond_distance_DH
_geom_hbond_distance_HA
_geom_hbond_distance_DA
_geom_hbond_angle_DHA
Oh2 H2 O1 1_556 0.90(2) 1.91(3) 2.784(7) 164(7)
Oh3 H3 O2 4_556 0.89(2) 1.91(2) 2.782(5) 165(5)
